data_1511892
loop_
_publ_author_name
'Obradors, Carla'
'Leboeuf, David'
'Aydin, Juhanes'
'Echavarren, Antonio M.'

_publ_section_title
;
 Gold(I)-Catalyzed Macrocyclization of 1,n-Enynes
;
_journal_issue 7
_journal_name_full 'Organic Letters'
_journal_page_first 1576
_journal_paper_doi 10.1021/ol400358f
_journal_volume 15
_journal_year 2013
_chemical_formula_sum 'C31 H49 Au Cl O2 P'
_chemical_formula_weight 717.09
_chemical_name_systematic
; 
 ? 
;
_space_group_IT_number 14
_symmetry_cell_setting monoclinic
_symmetry_space_group_name_Hall '-P 2ybc'
_symmetry_space_group_name_H-M 'P 1 21/c 1'
_atom_sites_solution_hydrogens geom
_atom_sites_solution_primary direct
_atom_sites_solution_secondary difmap
_audit_creation_method SHELXL-97
_cell_angle_alpha 90.00
_cell_angle_beta 95.571(3)
_cell_angle_gamma 90.00
_cell_formula_units_Z 4
_cell_length_a 9.0124(9)
_cell_length_b 20.098(2)
_cell_length_c 17.2357(17)
_cell_measurement_reflns_used 9997
_cell_measurement_temperature 100(2)
_cell_measurement_theta_max 29.82
_cell_measurement_theta_min 2.27
_cell_volume 3107.2(5)
_computing_cell_refinement 'Bruker APEX2 v2009.1-0'
_computing_data_collection 'Bruker APEX2 v2009.1-0'
_computing_data_reduction 'Bruker SAINT V7.60A'
_computing_molecular_graphics 'Bruker SHELXTL'
_computing_publication_material 'Bruker SHELXTL'
_computing_structure_refinement 'SHELXS-97 (Sheldrick, 2008)'
_computing_structure_solution 'SHELXS-97 (Sheldrick, 2008)'
_diffrn_ambient_temperature 100(2)
_diffrn_detector_area_resol_mean 512
_diffrn_detector_type '4K CCD area detector APEX II'
_diffrn_measured_fraction_theta_full 0.987
_diffrn_measured_fraction_theta_max 0.856
_diffrn_measurement_device_type 'Kappa 4-axis goniometer bruker-nonius'
_diffrn_measurement_method
;
 Fullsphere data collection, phi and omega scans
;
_diffrn_measurement_specimen_support 'magnetic support whith 10 micron nylon fiber cryoloop'
_diffrn_radiation_monochromator 'Multilayer Montel 200 mirrors'
_diffrn_radiation_type MoK\a
_diffrn_radiation_wavelength 0.71073
_diffrn_reflns_av_R_equivalents 0.0264
_diffrn_reflns_av_sigmaI/netI 0.0274
_diffrn_reflns_limit_h_max 11
_diffrn_reflns_limit_h_min -12
_diffrn_reflns_limit_k_max 28
_diffrn_reflns_limit_k_min -28
_diffrn_reflns_limit_l_max 23
_diffrn_reflns_limit_l_min -23
_diffrn_reflns_number 23309
_diffrn_reflns_theta_full 25.00
_diffrn_reflns_theta_max 29.93
_diffrn_reflns_theta_min 1.56
_diffrn_source 'rotating anode X-ray tube'
_diffrn_source_current 70
_diffrn_source_power 50
_diffrn_source_size '3 mm x 0.3 mm fine focus'
_diffrn_source_type 'Bruker-Nonius FR 591'
_exptl_absorpt_coefficient_mu 4.897
_exptl_absorpt_correction_T_max 0.7983
_exptl_absorpt_correction_T_min 0.4028
_exptl_absorpt_correction_type empirical
_exptl_absorpt_process_details
; 
 SADABS Version 2008/1 Bruker-Nonius
 Blessing, Acta Cryst. (1995) A51 33-38
;
_exptl_crystal_colour yellow
_exptl_crystal_density_diffrn 1.533
_exptl_crystal_density_method 'not measured'
_exptl_crystal_description plate
_exptl_crystal_F_000 1448
_exptl_crystal_size_max 0.2
_exptl_crystal_size_mid 0.2
_exptl_crystal_size_min 0.05
_refine_diff_density_max 1.712
_refine_diff_density_min -0.757
_refine_diff_density_rms 0.094
_refine_ls_extinction_method none
_refine_ls_goodness_of_fit_ref 1.028
_refine_ls_hydrogen_treatment noref
_refine_ls_matrix_type full
_refine_ls_number_parameters 339
_refine_ls_number_reflns 7711
_refine_ls_number_restraints 0
_refine_ls_restrained_S_all 1.028
_refine_ls_R_factor_all 0.0294
_refine_ls_R_factor_gt 0.0232
_refine_ls_shift/su_max 0.004
_refine_ls_shift/su_mean 0.000
_refine_ls_structure_factor_coef Fsqd
_refine_ls_weighting_details 'calc w=1/[\s^2^(Fo^2^)+(0.0241P)^2^+3.4407P] where P=(Fo^2^+2Fc^2^)/3'
_refine_ls_weighting_scheme calc
_refine_ls_wR_factor_gt 0.0539
_refine_ls_wR_factor_ref 0.0563
_reflns_number_gt 6742
_reflns_number_total 7711
_reflns_threshold_expression >2sigma(I)
_cod_data_source_file ol400358f_si_001.cif
_cod_data_source_block mo_co4902_0m
_cod_depositor_comments
;
The following automatic conversions were performed:
'_diffrn_measurement_specimen_suppport' tag replaced with
'_diffrn_measurement_specimen_support'.

Automatic conversion script
Id: cif_correct_tags 1440 2010-10-19 06:21:57Z saulius 

The following automatic conversions were performed:

'_symmetry_cell_setting' value 'Monoclinic' changed to 'monoclinic'
according to /home/saulius/struct/CIF-dictionaries/cif_core.dic
dictionary named 'cif_core.dic' version 2.4.2 from 2011-04-26.

Automatic conversion script
Id: cif_fix_values 1891 2012-01-12 08:04:46Z andrius 
;
_cod_original_sg_symbol_H-M P2(1)/c
_cod_database_code 1511892

loop_
_symmetry_equiv_pos_as_xyz
'x, y, z'
'-x, y+1/2, -z+1/2'
'-x, -y, -z'
'x, -y-1/2, z-1/2'

loop_
_atom_site_label
_atom_site_type_symbol
_atom_site_fract_x
_atom_site_fract_y
_atom_site_fract_z
_atom_site_U_iso_or_equiv
_atom_site_adp_type
_atom_site_occupancy
_atom_site_symmetry_multiplicity
_atom_site_calc_flag
_atom_site_refinement_flags
Au1 Au 0.659442(11) 0.237088(5) 0.835552(6) 0.02138(4) Uani 1 1 d .
P1 P 0.84999(7) 0.18520(3) 0.90550(4) 0.01516(12) Uani 1 1 d .
Cl1 Cl 0.45188(9) 0.27259(4) 0.75876(6) 0.0469(2) Uani 1 1 d .
O1 O 1.1339(2) 0.14913(9) 0.99470(12) 0.0264(4) Uani 1 1 d .
O2 O 1.01193(19) 0.41436(8) 1.02670(10) 0.0187(4) Uani 1 1 d .
C1 C 0.9784(3) 0.24126(11) 0.96367(14) 0.0123(4) Uani 1 1 d .
C2 C 1.0997(3) 0.21370(12) 1.01042(15) 0.0161(5) Uani 1 1 d .
C3 C 1.1813(3) 0.25057(11) 1.06741(15) 0.0172(5) Uani 1 1 d .
H3 H 1.2572 0.2306 1.0997 0.021 Uiso 1 1 calc R
C4 C 1.1491(2) 0.31746(12) 1.07611(14) 0.0158(5) Uani 1 1 d .
H4 H 1.2010 0.3421 1.1156 0.019 Uiso 1 1 calc R
C5 C 1.0400(2) 0.34743(11) 1.02606(14) 0.0128(4) Uani 1 1 d .
C6 C 0.9513(2) 0.31065(11) 0.96953(13) 0.0117(4) Uani 1 1 d .
C7 C 1.2512(3) 0.11825(14) 1.04226(18) 0.0305(7) Uani 1 1 d .
H7A H 1.3427 0.1417 1.0374 0.046 Uiso 1 1 calc R
H7B H 1.2613 0.0729 1.0260 0.046 Uiso 1 1 calc R
H7C H 1.2291 0.1192 1.0956 0.046 Uiso 1 1 calc R
C8 C 1.1084(3) 0.45442(12) 1.07773(16) 0.0222(5) Uani 1 1 d .
H8A H 1.0992 0.4417 1.1307 0.033 Uiso 1 1 calc R
H8B H 1.0814 0.5004 1.0706 0.033 Uiso 1 1 calc R
H8C H 1.2095 0.4482 1.0662 0.033 Uiso 1 1 calc R
C9 C 0.8431(2) 0.35100(10) 0.91639(13) 0.0120(4) Uani 1 1 d .
C10 C 0.7086(2) 0.37497(11) 0.94137(14) 0.0136(4) Uani 1 1 d .
C11 C 0.6174(3) 0.41519(11) 0.89078(14) 0.0153(5) Uani 1 1 d .
H11 H 0.5278 0.4302 0.9069 0.018 Uiso 1 1 calc R
C12 C 0.6544(2) 0.43378(11) 0.81779(15) 0.0162(5) Uani 1 1 d .
C13 C 0.7916(3) 0.41256(12) 0.79629(14) 0.0165(5) Uani 1 1 d .
H13 H 0.8205 0.4258 0.7483 0.020 Uiso 1 1 calc R
C14 C 0.8871(2) 0.37222(11) 0.84404(14) 0.0140(4) Uani 1 1 d .
C15 C 0.6604(3) 0.36166(12) 1.02154(15) 0.0188(5) Uani 1 1 d .
H15 H 0.7282 0.3286 1.0474 0.023 Uiso 1 1 calc R
C16 C 0.6701(3) 0.42511(15) 1.07052(16) 0.0284(6) Uani 1 1 d .
H16A H 0.7707 0.4414 1.0751 0.043 Uiso 1 1 calc R
H16B H 0.6410 0.4156 1.1215 0.043 Uiso 1 1 calc R
H16C H 0.6047 0.4582 1.0458 0.043 Uiso 1 1 calc R
C17 C 0.5010(3) 0.33411(15) 1.01781(19) 0.0301(6) Uani 1 1 d .
H17A H 0.4311 0.3696 1.0062 0.045 Uiso 1 1 calc R
H17B H 0.4846 0.3146 1.0671 0.045 Uiso 1 1 calc R
H17C H 0.4875 0.3009 0.9778 0.045 Uiso 1 1 calc R
C18 C 0.5487(3) 0.47623(12) 0.76514(15) 0.0191(5) Uani 1 1 d .
H18 H 0.4537 0.4778 0.7884 0.023 Uiso 1 1 calc R
C19 C 0.6033(3) 0.54725(13) 0.75987(18) 0.0280(6) Uani 1 1 d .
H19A H 0.6168 0.5663 0.8111 0.042 Uiso 1 1 calc R
H19B H 0.5313 0.5728 0.7278 0.042 Uiso 1 1 calc R
H19C H 0.6966 0.5476 0.7373 0.042 Uiso 1 1 calc R
C20 C 0.5180(4) 0.44519(16) 0.6849(2) 0.0481(10) Uani 1 1 d .
H20A H 0.6068 0.4467 0.6584 0.072 Uiso 1 1 calc R
H20B H 0.4400 0.4694 0.6554 0.072 Uiso 1 1 calc R
H20C H 0.4877 0.3997 0.6902 0.072 Uiso 1 1 calc R
C21 C 1.0410(3) 0.35536(12) 0.81912(14) 0.0167(5) Uani 1 1 d .
H21 H 1.0750 0.3145 0.8462 0.020 Uiso 1 1 calc R
C22 C 1.1532(3) 0.41056(15) 0.84448(17) 0.0274(6) Uani 1 1 d .
H22A H 1.1240 0.4511 0.8177 0.041 Uiso 1 1 calc R
H22B H 1.2506 0.3977 0.8319 0.041 Uiso 1 1 calc R
H22C H 1.1552 0.4174 0.8997 0.041 Uiso 1 1 calc R
C23 C 1.0410(3) 0.34289(16) 0.73192(16) 0.0295(6) Uani 1 1 d .
H23A H 0.9617 0.3128 0.7149 0.044 Uiso 1 1 calc R
H23B H 1.1347 0.3237 0.7216 0.044 Uiso 1 1 calc R
H23C H 1.0267 0.3842 0.7043 0.044 Uiso 1 1 calc R
C24 C 0.9498(3) 0.13290(13) 0.83431(16) 0.0233(6) Uani 1 1 d .
C25 C 0.8425(4) 0.12220(17) 0.76100(19) 0.0418(8) Uani 1 1 d .
H25A H 0.8918 0.0973 0.7234 0.063 Uiso 1 1 calc R
H25B H 0.8117 0.1645 0.7393 0.063 Uiso 1 1 calc R
H25C H 0.7567 0.0980 0.7743 0.063 Uiso 1 1 calc R
C26 C 1.0037(4) 0.06366(14) 0.86227(18) 0.0337(7) Uani 1 1 d .
H26A H 0.9200 0.0377 0.8751 0.051 Uiso 1 1 calc R
H26B H 1.0738 0.0681 0.9076 0.051 Uiso 1 1 calc R
H26C H 1.0508 0.0419 0.8216 0.051 Uiso 1 1 calc R
C27 C 1.0844(4) 0.17264(15) 0.8113(2) 0.0367(7) Uani 1 1 d .
H27A H 1.1317 0.1485 0.7724 0.055 Uiso 1 1 calc R
H27B H 1.1542 0.1792 0.8563 0.055 Uiso 1 1 calc R
H27C H 1.0514 0.2151 0.7907 0.055 Uiso 1 1 calc R
C28 C 0.7626(3) 0.13273(12) 0.98036(15) 0.0198(5) Uani 1 1 d .
C29 C 0.6910(3) 0.18189(14) 1.03304(18) 0.0300(6) Uani 1 1 d .
H29A H 0.6272 0.2117 1.0017 0.045 Uiso 1 1 calc R
H29B H 0.7675 0.2069 1.0627 0.045 Uiso 1 1 calc R
H29C H 0.6333 0.1580 1.0678 0.045 Uiso 1 1 calc R
C30 C 0.8637(3) 0.08721(14) 1.03312(18) 0.0310(6) Uani 1 1 d .
H30A H 0.8045 0.0621 1.0661 0.046 Uiso 1 1 calc R
H30B H 0.9347 0.1136 1.0648 0.046 Uiso 1 1 calc R
H30C H 0.9154 0.0573 1.0017 0.046 Uiso 1 1 calc R
C31 C 0.6395(4) 0.09059(15) 0.93668(19) 0.0363(7) Uani 1 1 d .
H31A H 0.6823 0.0625 0.8996 0.054 Uiso 1 1 calc R
H31B H 0.5665 0.1193 0.9098 0.054 Uiso 1 1 calc R
H31C H 0.5928 0.0635 0.9732 0.054 Uiso 1 1 calc R

loop_
_atom_site_aniso_label
_atom_site_aniso_U_11
_atom_site_aniso_U_22
_atom_site_aniso_U_33
_atom_site_aniso_U_23
_atom_site_aniso_U_13
_atom_site_aniso_U_12
Au1 0.02166(6) 0.01719(5) 0.02313(6) -0.00259(4) -0.00883(4) 0.00128(4)
P1 0.0186(3) 0.0110(2) 0.0151(3) -0.0024(2) -0.0024(2) 0.0014(2)
Cl1 0.0362(4) 0.0407(4) 0.0573(6) 0.0010(4) -0.0289(4) 0.0063(3)
O1 0.0266(9) 0.0152(8) 0.0349(12) -0.0018(8) -0.0099(8) 0.0085(7)
O2 0.0208(8) 0.0125(8) 0.0212(9) -0.0033(7) -0.0070(7) 0.0012(6)
C1 0.0146(10) 0.0108(9) 0.0115(11) 0.0000(8) 0.0016(9) 0.0021(8)
C2 0.0151(11) 0.0125(10) 0.0207(13) 0.0025(9) 0.0011(9) 0.0033(8)
C3 0.0140(11) 0.0192(12) 0.0175(12) 0.0056(9) -0.0025(9) 0.0010(8)
C4 0.0147(11) 0.0170(11) 0.0149(12) 0.0003(9) -0.0020(9) -0.0018(8)
C5 0.0141(10) 0.0127(10) 0.0119(11) 0.0005(8) 0.0037(9) -0.0005(8)
C6 0.0103(10) 0.0137(10) 0.0113(11) 0.0004(8) 0.0017(8) -0.0002(8)
C7 0.0275(14) 0.0230(13) 0.0391(18) 0.0013(12) -0.0068(12) 0.0132(11)
C8 0.0258(13) 0.0163(11) 0.0229(14) -0.0044(10) -0.0065(11) -0.0022(9)
C9 0.0120(10) 0.0094(9) 0.0138(12) -0.0014(8) -0.0016(9) 0.0005(8)
C10 0.0138(10) 0.0104(10) 0.0165(12) -0.0023(8) 0.0013(9) -0.0009(8)
C11 0.0129(10) 0.0130(10) 0.0193(13) -0.0023(9) -0.0011(9) 0.0014(8)
C12 0.0145(10) 0.0129(10) 0.0199(13) -0.0005(9) -0.0049(9) 0.0008(8)
C13 0.0190(11) 0.0174(11) 0.0126(12) 0.0011(9) -0.0012(9) 0.0000(9)
C14 0.0132(10) 0.0123(10) 0.0161(12) -0.0023(9) -0.0008(9) 0.0014(8)
C15 0.0161(11) 0.0215(12) 0.0196(13) 0.0027(10) 0.0055(10) 0.0047(9)
C16 0.0334(15) 0.0347(15) 0.0178(14) -0.0036(11) 0.0060(11) 0.0097(12)
C17 0.0187(13) 0.0353(15) 0.0379(18) 0.0085(13) 0.0111(12) 0.0018(11)
C18 0.0176(11) 0.0176(11) 0.0209(13) 0.0014(9) -0.0048(10) 0.0024(9)
C19 0.0254(13) 0.0203(12) 0.0357(17) 0.0079(11) -0.0111(12) 0.0011(10)
C20 0.068(2) 0.0318(16) 0.0371(19) -0.0105(14) -0.0338(17) 0.0199(16)
C21 0.0170(11) 0.0190(11) 0.0143(12) 0.0022(9) 0.0022(9) 0.0050(9)
C22 0.0200(13) 0.0303(15) 0.0331(17) 0.0004(12) 0.0092(12) -0.0028(10)
C23 0.0314(15) 0.0398(16) 0.0180(14) 0.0007(12) 0.0057(12) 0.0138(12)
C24 0.0322(14) 0.0169(11) 0.0209(14) -0.0053(10) 0.0029(11) 0.0068(10)
C25 0.054(2) 0.0414(18) 0.0279(17) -0.0182(14) -0.0055(15) 0.0133(15)
C26 0.0463(18) 0.0226(14) 0.0321(17) -0.0061(12) 0.0035(14) 0.0118(12)
C27 0.0486(19) 0.0262(15) 0.0381(19) -0.0035(13) 0.0187(15) 0.0053(13)
C28 0.0234(12) 0.0157(11) 0.0201(13) -0.0005(9) 0.0006(10) -0.0021(9)
C29 0.0361(16) 0.0210(13) 0.0350(17) -0.0017(12) 0.0149(13) -0.0032(11)
C30 0.0381(16) 0.0262(14) 0.0289(16) 0.0083(12) 0.0038(13) 0.0062(12)
C31 0.0395(17) 0.0287(15) 0.0384(18) -0.0013(13) -0.0074(14) -0.0156(13)

loop_
_atom_type_symbol
_atom_type_description
_atom_type_scat_dispersion_real
_atom_type_scat_dispersion_imag
_atom_type_scat_source
C C 0.0033 0.0016 'International Tables Vol C Tables 4.2.6.8 and 6.1.1.4'
H H 0.0000 0.0000 'International Tables Vol C Tables 4.2.6.8 and 6.1.1.4'
O O 0.0106 0.0060 'International Tables Vol C Tables 4.2.6.8 and 6.1.1.4'
P P 0.1023 0.0942 'International Tables Vol C Tables 4.2.6.8 and 6.1.1.4'
Cl Cl 0.1484 0.1585 'International Tables Vol C Tables 4.2.6.8 and 6.1.1.4'
Au Au -2.0133 8.8022 'International Tables Vol C Tables 4.2.6.8 and 6.1.1.4'

loop_
_geom_angle_atom_site_label_1
_geom_angle_atom_site_label_2
_geom_angle_atom_site_label_3
_geom_angle
P1 Au1 Cl1 170.56(3)
C1 P1 C28 104.51(11)
C1 P1 C24 112.14(12)
C28 P1 C24 112.62(12)
C1 P1 Au1 114.45(7)
C28 P1 Au1 106.01(8)
C24 P1 Au1 107.06(9)
C2 O1 C7 118.1(2)
C5 O2 C8 117.28(18)
C2 C1 C6 118.3(2)
C2 C1 P1 118.91(17)
C6 C1 P1 122.43(16)
O1 C2 C3 122.3(2)
O1 C2 C1 116.0(2)
C3 C2 C1 121.7(2)
C2 C3 C4 119.6(2)
C5 C4 C3 119.9(2)
O2 C5 C4 123.0(2)
O2 C5 C6 115.37(19)
C4 C5 C6 121.7(2)
C5 C6 C1 118.3(2)
C5 C6 C9 115.35(19)
C1 C6 C9 126.15(19)
C10 C9 C14 119.4(2)
C10 C9 C6 121.5(2)
C14 C9 C6 118.57(19)
C11 C10 C9 118.6(2)
C11 C10 C15 118.0(2)
C9 C10 C15 123.4(2)
C12 C11 C10 123.0(2)
C11 C12 C13 117.2(2)
C11 C12 C18 120.3(2)
C13 C12 C18 122.5(2)
C14 C13 C12 122.4(2)
C13 C14 C9 119.2(2)
C13 C14 C21 119.2(2)
C9 C14 C21 121.47(19)
C10 C15 C16 110.6(2)
C10 C15 C17 112.1(2)
C16 C15 C17 109.1(2)
C12 C18 C19 112.2(2)
C12 C18 C20 111.3(2)
C19 C18 C20 111.4(3)
C23 C21 C14 113.6(2)
C23 C21 C22 109.7(2)
C14 C21 C22 110.5(2)
C25 C24 C27 108.1(3)
C25 C24 C26 106.7(2)
C27 C24 C26 108.6(2)
C25 C24 P1 108.00(19)
C27 C24 P1 108.28(18)
C26 C24 P1 116.9(2)
C29 C28 C30 107.2(2)
C29 C28 C31 108.8(2)
C30 C28 C31 108.8(2)
C29 C28 P1 105.80(17)
C30 C28 P1 118.35(19)
C31 C28 P1 107.55(19)

loop_
_geom_bond_atom_site_label_1
_geom_bond_atom_site_label_2
_geom_bond_distance
Au1 P1 2.2556(6)
Au1 Cl1 2.2977(7)
P1 C1 1.841(2)
P1 C28 1.896(3)
P1 C24 1.906(3)
O1 C2 1.367(3)
O1 C7 1.416(3)
O2 C5 1.369(3)
O2 C8 1.424(3)
C1 C2 1.407(3)
C1 C6 1.421(3)
C2 C3 1.383(3)
C3 C4 1.387(3)
C4 C5 1.382(3)
C5 C6 1.408(3)
C6 C9 1.508(3)
C9 C10 1.410(3)
C9 C14 1.411(3)
C10 C11 1.396(3)
C10 C15 1.512(4)
C11 C12 1.384(4)
C12 C13 1.392(3)
C12 C18 1.514(3)
C13 C14 1.392(3)
C14 C21 1.529(3)
C15 C16 1.527(4)
C15 C17 1.535(4)
C18 C19 1.516(4)
C18 C20 1.518(4)
C21 C23 1.524(4)
C21 C22 1.536(4)
C24 C25 1.530(4)
C24 C27 1.536(4)
C24 C26 1.536(4)
C28 C29 1.527(4)
C28 C30 1.528(4)
C28 C31 1.534(4)

loop_
_geom_torsion_atom_site_label_1
_geom_torsion_atom_site_label_2
_geom_torsion_atom_site_label_3
_geom_torsion_atom_site_label_4
_geom_torsion
Cl1 Au1 P1 C1 -175.8(2)
Cl1 Au1 P1 C28 -61.1(2)
Cl1 Au1 P1 C24 59.3(2)
C28 P1 C1 C2 63.5(2)
C24 P1 C1 C2 -58.8(2)
Au1 P1 C1 C2 178.98(17)
C28 P1 C1 C6 -109.9(2)
C24 P1 C1 C6 127.9(2)
Au1 P1 C1 C6 5.7(2)
C7 O1 C2 C3 4.2(4)
C7 O1 C2 C1 -177.4(2)
C6 C1 C2 O1 -171.0(2)
P1 C1 C2 O1 15.4(3)
C6 C1 C2 C3 7.5(4)
P1 C1 C2 C3 -166.1(2)
O1 C2 C3 C4 174.5(2)
C1 C2 C3 C4 -3.8(4)
C2 C3 C4 C5 -2.5(4)
C8 O2 C5 C4 4.8(3)
C8 O2 C5 C6 -174.1(2)
C3 C4 C5 O2 -173.8(2)
C3 C4 C5 C6 5.0(4)
O2 C5 C6 C1 177.7(2)
C4 C5 C6 C1 -1.3(3)
O2 C5 C6 C9 2.2(3)
C4 C5 C6 C9 -176.7(2)
C2 C1 C6 C5 -4.8(3)
P1 C1 C6 C5 168.53(18)
C2 C1 C6 C9 170.1(2)
P1 C1 C6 C9 -16.6(3)
C5 C6 C9 C10 -77.4(3)
C1 C6 C9 C10 107.5(3)
C5 C6 C9 C14 94.2(3)
C1 C6 C9 C14 -80.8(3)
C14 C9 C10 C11 4.8(3)
C6 C9 C10 C11 176.4(2)
C14 C9 C10 C15 -172.7(2)
C6 C9 C10 C15 -1.1(3)
C9 C10 C11 C12 -1.4(3)
C15 C10 C11 C12 176.3(2)
C10 C11 C12 C13 -2.2(3)
C10 C11 C12 C18 178.6(2)
C11 C12 C13 C14 2.4(3)
C18 C12 C13 C14 -178.4(2)
C12 C13 C14 C9 1.0(3)
C12 C13 C14 C21 -175.4(2)
C10 C9 C14 C13 -4.6(3)
C6 C9 C14 C13 -176.5(2)
C10 C9 C14 C21 171.7(2)
C6 C9 C14 C21 -0.2(3)
C11 C10 C15 C16 -68.4(3)
C9 C10 C15 C16 109.1(2)
C11 C10 C15 C17 53.6(3)
C9 C10 C15 C17 -128.9(2)
C11 C12 C18 C19 106.5(3)
C13 C12 C18 C19 -72.7(3)
C11 C12 C18 C20 -128.0(3)
C13 C12 C18 C20 52.8(3)
C13 C14 C21 C23 -38.7(3)
C9 C14 C21 C23 145.0(2)
C13 C14 C21 C22 85.0(3)
C9 C14 C21 C22 -91.3(3)
C1 P1 C24 C25 -146.3(2)
C28 P1 C24 C25 96.1(2)
Au1 P1 C24 C25 -20.0(2)
C1 P1 C24 C27 -29.4(2)
C28 P1 C24 C27 -147.0(2)
Au1 P1 C24 C27 96.88(19)
C1 P1 C24 C26 93.5(2)
C28 P1 C24 C26 -24.0(3)
Au1 P1 C24 C26 -140.2(2)
C1 P1 C28 C29 56.9(2)
C24 P1 C28 C29 178.88(18)
Au1 P1 C28 C29 -64.36(18)
C1 P1 C28 C30 -63.2(2)
C24 P1 C28 C30 58.8(2)
Au1 P1 C28 C30 175.51(18)
C1 P1 C28 C31 173.06(19)
C24 P1 C28 C31 -65.0(2)
Au1 P1 C28 C31 51.79(19)
